data_7036619
loop_
_publ_author_name
'Mautner, Franz A.'
'Berger, Christian'
'Scherzer, Michael'
'Fischer, Roland C.'
'Maxwell, Lindley'
'Ruiz, Eliseo'
'Vicente, Ramon'

_publ_section_title
;
 Different topologies in three manganese-\m-azido 1D compounds: magnetic
 behavior and DFT-quantum Monte Carlo calculations.
;
_journal_issue 42
_journal_name_full 'Dalton transactions (Cambridge, England : 2003)'
_journal_page_first 18632
_journal_page_last 18642
_journal_paper_doi 10.1039/c5dt03034j
_journal_volume 44
_journal_year 2015
_chemical_formula_moiety 'C10 H8 Mn N14'
_chemical_formula_sum 'C10 H8 Mn N14'
_chemical_formula_weight 379.24
_chemical_name_common '[Mn(N3)2(4-Azpy)2]n'
_chemical_name_systematic
; 
 ? 
;
_space_group_IT_number 2
_symmetry_cell_setting triclinic
_symmetry_space_group_name_Hall '-P 1'
_symmetry_space_group_name_H-M 'P -1'
_atom_sites_solution_hydrogens geom
_atom_sites_solution_primary direct
_atom_sites_solution_secondary difmap
_audit_creation_method SHELXL
_audit_update_record
;
2015-09-01 deposited with the CCDC.
2015-09-23 downloaded from the CCDC.
;
_cell_angle_alpha 82.612(2)
_cell_angle_beta 69.905(2)
_cell_angle_gamma 80.754(2)
_cell_formula_units_Z 2
_cell_length_a 8.2450(3)
_cell_length_b 8.3050(3)
_cell_length_c 11.9444(5)
_cell_measurement_reflns_used 9979
_cell_measurement_temperature 100(2)
_cell_measurement_theta_max 31.68
_cell_measurement_theta_min 2.49
_cell_volume 755.74(5)
_computing_cell_refinement 'Bruker SAINT'
_computing_data_collection 'Bruker APEX2'
_computing_data_reduction 'Bruker SAINT'
_computing_molecular_graphics Mercury
_computing_publication_material PLATON
_computing_structure_refinement 'SHELXL-97 (Sheldrick, 2008)'
_computing_structure_solution 'SHELXS-97 (Sheldrick, 2008)'
_diffrn_ambient_temperature 100(2)
_diffrn_measured_fraction_theta_full 0.991
_diffrn_measured_fraction_theta_max 0.940
_diffrn_measurement_device_type 'Bruker APEX-II CCD'
_diffrn_measurement_method '\f and \w-scans'
_diffrn_radiation_monochromator graphite
_diffrn_radiation_source 'fine-focus sealed tube'
_diffrn_radiation_type MoK\a
_diffrn_radiation_wavelength 0.71073
_diffrn_reflns_av_R_equivalents 0.0274
_diffrn_reflns_av_unetI/netI 0.0284
_diffrn_reflns_limit_h_max 11
_diffrn_reflns_limit_h_min -11
_diffrn_reflns_limit_k_max 12
_diffrn_reflns_limit_k_min -12
_diffrn_reflns_limit_l_max 16
_diffrn_reflns_limit_l_min -17
_diffrn_reflns_number 23052
_diffrn_reflns_theta_full 28.00
_diffrn_reflns_theta_max 31.70
_diffrn_reflns_theta_min 1.82
_exptl_absorpt_coefficient_mu 0.904
_exptl_absorpt_correction_T_max 0.8615
_exptl_absorpt_correction_T_min 0.7252
_exptl_absorpt_correction_type multi-scan
_exptl_absorpt_process_details SADABS
_exptl_crystal_colour yellow
_exptl_crystal_density_diffrn 1.667
_exptl_crystal_density_method 'not measured'
_exptl_crystal_description irregular
_exptl_crystal_F_000 382
_exptl_crystal_size_max 0.38
_exptl_crystal_size_mid 0.22
_exptl_crystal_size_min 0.17
_refine_diff_density_max 0.554
_refine_diff_density_min -0.419
_refine_diff_density_rms 0.069
_refine_ls_extinction_method none
_refine_ls_goodness_of_fit_ref 1.048
_refine_ls_matrix_type full
_refine_ls_number_parameters 226
_refine_ls_number_reflns 4813
_refine_ls_number_restraints 0
_refine_ls_restrained_S_all 1.048
_refine_ls_R_factor_all 0.0424
_refine_ls_R_factor_gt 0.0291
_refine_ls_shift/su_max 0.001
_refine_ls_shift/su_mean 0.000
_refine_ls_structure_factor_coef Fsqd
_refine_ls_weighting_details 'calc w=1/[\s^2^(Fo^2^)+(0.0228P)^2^+0.5114P] where P=(Fo^2^+2Fc^2^)/3'
_refine_ls_weighting_scheme calc
_refine_ls_wR_factor_gt 0.0627
_refine_ls_wR_factor_ref 0.0688
_reflns_number_gt 4034
_reflns_number_total 4813
_reflns_threshold_expression >2sigma(I)
_cod_data_source_file c5dt03034j2.cif
_cod_data_source_block RF440
_cod_depositor_comments
;
The following automatic conversions were performed:

'_symmetry_cell_setting' value 'Triclinic' changed to 'triclinic'
according to
/usr/data/users/saulius/crontab/automatic-downloads/rss-feeds/RSC/lib/dictionaries/cif_core.dic
dictionary named 'cif_core.dic' version 2.4.2 from 2011-04-26.

Automatic conversion script
Id: cif_fix_values 3271 2015-04-21 07:52:19Z andrius 

 Adding full bibliography for 7036618--7036620.cif.
;
_cod_database_code 7036619

loop_
_symmetry_equiv_pos_as_xyz
'x, y, z'
'-x, -y, -z'

loop_
_atom_site_label
_atom_site_type_symbol
_atom_site_fract_x
_atom_site_fract_y
_atom_site_fract_z
_atom_site_U_iso_or_equiv
_atom_site_adp_type
_atom_site_occupancy
_atom_site_symmetry_multiplicity
_atom_site_calc_flag
_atom_site_refinement_flags
Mn1 Mn 0.03485(3) 0.29868(2) 0.480783(18) 0.01131(5) Uani 1 1 d .
N1 N 0.09489(15) 0.47158(13) 0.58363(11) 0.0151(2) Uani 1 1 d .
N2 N 0.11079(14) 0.44147(13) 0.68093(10) 0.0138(2) Uani 1 1 d .
N3 N 0.12731(17) 0.41266(15) 0.77344(12) 0.0216(3) Uani 1 1 d .
N5 N -0.04675(16) 0.15698(14) 0.36554(11) 0.0168(2) Uani 1 1 d .
N6 N -0.10577(14) 0.03272(13) 0.39829(10) 0.0135(2) Uani 1 1 d .
N4 N 0.16681(15) 0.09122(13) 0.57027(11) 0.0170(2) Uani 1 1 d .
N11 N 0.28563(15) 0.31014(14) 0.32939(11) 0.0159(2) Uani 1 1 d .
N12 N 0.74409(16) 0.33969(16) 0.03614(11) 0.0204(2) Uani 1 1 d .
N13 N 0.88767(15) 0.32690(14) 0.05301(10) 0.0161(2) Uani 1 1 d .
N14 N 1.02492(16) 0.31616(15) 0.05234(11) 0.0200(2) Uani 1 1 d .
N7 N -0.21576(15) 0.24601(14) 0.62820(11) 0.0154(2) Uani 1 1 d .
N8 N -0.64650(16) 0.07308(15) 0.89584(11) 0.0195(2) Uani 1 1 d .
N9 N -0.77843(15) 0.05909(14) 0.87115(11) 0.0166(2) Uani 1 1 d .
N10 N -0.90545(17) 0.03808(15) 0.86350(12) 0.0218(3) Uani 1 1 d .
C10 C 0.43909(19) 0.29905(19) 0.34714(13) 0.0199(3) Uani 1 1 d .
H10 H 0.4397 0.2846 0.4255 0.024 Uiso 1 1 calc R
C9 C 0.59632(18) 0.30770(18) 0.25627(13) 0.0189(3) Uani 1 1 d .
H9 H 0.6997 0.2992 0.2730 0.023 Uiso 1 1 calc R
C8 C 0.59570(18) 0.32936(16) 0.13923(13) 0.0159(3) Uani 1 1 d .
C7 C 0.43791(19) 0.34034(18) 0.11909(13) 0.0192(3) Uani 1 1 d .
H7 H 0.4335 0.3544 0.0416 0.023 Uiso 1 1 calc R
C6 C 0.28816(18) 0.33006(17) 0.21584(13) 0.0178(3) Uani 1 1 d .
H6 H 0.1831 0.3373 0.2015 0.021 Uiso 1 1 calc R
C1 C -0.35924(18) 0.23264(17) 0.60297(13) 0.0172(3) Uani 1 1 d .
H1 H -0.3594 0.2631 0.5253 0.021 Uiso 1 1 calc R
C2 C -0.50664(18) 0.17653(16) 0.68512(13) 0.0164(3) Uani 1 1 d .
H2 H -0.6028 0.1681 0.6634 0.020 Uiso 1 1 calc R
C3 C -0.50676(17) 0.13308(16) 0.80115(12) 0.0151(2) Uani 1 1 d .
C4 C -0.36042(19) 0.14714(18) 0.82988(13) 0.0184(3) Uani 1 1 d .
H4 H -0.3574 0.1188 0.9071 0.022 Uiso 1 1 calc R
C5 C -0.21967(18) 0.20424(17) 0.74099(13) 0.0173(3) Uani 1 1 d .
H5 H -0.1220 0.2143 0.7605 0.021 Uiso 1 1 calc R

loop_
_atom_site_aniso_label
_atom_site_aniso_U_11
_atom_site_aniso_U_22
_atom_site_aniso_U_33
_atom_site_aniso_U_23
_atom_site_aniso_U_13
_atom_site_aniso_U_12
Mn1 0.01241(10) 0.00895(8) 0.01306(10) -0.00028(6) -0.00451(7) -0.00251(6)
N1 0.0194(6) 0.0115(5) 0.0167(6) -0.0011(4) -0.0087(5) -0.0022(4)
N2 0.0140(5) 0.0096(4) 0.0178(6) -0.0029(4) -0.0048(4) -0.0012(4)
N3 0.0291(7) 0.0193(6) 0.0186(6) -0.0023(5) -0.0112(5) -0.0011(5)
N5 0.0207(6) 0.0134(5) 0.0185(6) -0.0007(4) -0.0080(5) -0.0050(4)
N6 0.0146(5) 0.0136(5) 0.0138(5) -0.0020(4) -0.0073(4) 0.0002(4)
N4 0.0179(6) 0.0121(5) 0.0223(6) 0.0011(4) -0.0088(5) -0.0033(4)
N11 0.0153(5) 0.0166(5) 0.0163(6) -0.0017(4) -0.0054(5) -0.0027(4)
N12 0.0143(6) 0.0299(6) 0.0165(6) 0.0002(5) -0.0045(5) -0.0042(5)
N13 0.0175(6) 0.0153(5) 0.0141(5) -0.0015(4) -0.0028(5) -0.0035(4)
N14 0.0175(6) 0.0231(6) 0.0191(6) -0.0032(5) -0.0042(5) -0.0041(4)
N7 0.0141(5) 0.0158(5) 0.0165(6) 0.0008(4) -0.0056(5) -0.0029(4)
N8 0.0154(6) 0.0258(6) 0.0167(6) 0.0026(5) -0.0046(5) -0.0056(4)
N9 0.0176(6) 0.0141(5) 0.0151(6) 0.0014(4) -0.0022(5) -0.0024(4)
N10 0.0201(6) 0.0210(6) 0.0236(7) 0.0034(5) -0.0062(5) -0.0068(5)
C10 0.0182(7) 0.0291(7) 0.0146(7) -0.0007(5) -0.0068(6) -0.0064(5)
C9 0.0148(6) 0.0247(7) 0.0194(7) -0.0009(5) -0.0073(6) -0.0054(5)
C8 0.0158(6) 0.0140(6) 0.0165(6) -0.0005(5) -0.0034(5) -0.0025(5)
C7 0.0181(7) 0.0252(7) 0.0148(6) -0.0005(5) -0.0069(6) -0.0013(5)
C6 0.0148(6) 0.0219(6) 0.0178(7) -0.0015(5) -0.0072(5) -0.0012(5)
C1 0.0157(6) 0.0215(6) 0.0145(6) 0.0008(5) -0.0058(5) -0.0022(5)
C2 0.0128(6) 0.0198(6) 0.0171(7) -0.0010(5) -0.0054(5) -0.0026(5)
C3 0.0144(6) 0.0140(5) 0.0149(6) -0.0012(5) -0.0023(5) -0.0021(4)
C4 0.0189(7) 0.0232(6) 0.0137(6) 0.0008(5) -0.0062(5) -0.0043(5)
C5 0.0153(6) 0.0208(6) 0.0177(7) -0.0018(5) -0.0068(5) -0.0040(5)

loop_
_atom_type_symbol
_atom_type_description
_atom_type_scat_dispersion_real
_atom_type_scat_dispersion_imag
_atom_type_scat_source
C C 0.0033 0.0016 'International Tables Vol C Tables 4.2.6.8 and 6.1.1.4'
Mn Mn 0.3368 0.7283 'International Tables Vol C Tables 4.2.6.8 and 6.1.1.4'
N N 0.0061 0.0033 'International Tables Vol C Tables 4.2.6.8 and 6.1.1.4'
H H 0.0000 0.0000 'International Tables Vol C Tables 4.2.6.8 and 6.1.1.4'

loop_
_geom_angle_atom_site_label_1
_geom_angle_atom_site_label_2
_geom_angle_atom_site_label_3
_geom_angle
_geom_angle_site_symmetry_1
_geom_angle_site_symmetry_3
N1 Mn1 N1 81.25(5) 2_566 .
N1 Mn1 N11 94.13(4) 2_566 .
N1 Mn1 N11 93.82(4) . .
N1 Mn1 N4 170.27(4) 2_566 .
N1 Mn1 N4 89.33(4) . .
N11 Mn1 N4 88.93(4) . .
N1 Mn1 N5 90.09(4) 2_566 .
N1 Mn1 N5 171.34(4) . .
N11 Mn1 N5 86.79(4) . .
N4 Mn1 N5 99.31(4) . .
N1 Mn1 N7 91.85(4) 2_566 .
N1 Mn1 N7 93.60(4) . .
N11 Mn1 N7 171.10(4) . .
N4 Mn1 N7 86.25(4) . .
N5 Mn1 N7 86.62(4) . .
N2 N1 Mn1 126.32(9) . 2_566
N2 N1 Mn1 126.07(9) . .
Mn1 N1 Mn1 98.75(5) 2_566 .
N3 N2 N1 179.48(14) . .
N6 N5 Mn1 123.85(10) . .
N5 N6 N4 178.74(14) . 2_556
N6 N4 Mn1 119.91(9) 2_556 .
C6 N11 C10 116.87(12) . .
C6 N11 Mn1 120.85(9) . .
C10 N11 Mn1 122.28(10) . .
N13 N12 C8 116.50(12) . .
N14 N13 N12 170.95(15) . .
C5 N7 C1 116.94(12) . .
C5 N7 Mn1 121.30(9) . .
C1 N7 Mn1 121.10(9) . .
N9 N8 C3 116.35(12) . .
N10 N9 N8 171.14(15) . .
N11 C10 C9 124.05(14) . .
N11 C10 H10 118.0 . .
C9 C10 H10 118.0 . .
C10 C9 C8 118.08(13) . .
C10 C9 H9 121.0 . .
C8 C9 H9 121.0 . .
C9 C8 C7 118.66(13) . .
C9 C8 N12 125.46(13) . .
C7 C8 N12 115.87(13) . .
C6 C7 C8 118.82(13) . .
C6 C7 H7 120.6 . .
C8 C7 H7 120.6 . .
N11 C6 C7 123.51(13) . .
N11 C6 H6 118.2 . .
C7 C6 H6 118.2 . .
N7 C1 C2 124.03(13) . .
N7 C1 H1 118.0 . .
C2 C1 H1 118.0 . .
C1 C2 C3 117.83(13) . .
C1 C2 H2 121.1 . .
C3 C2 H2 121.1 . .
C2 C3 C4 119.29(13) . .
C2 C3 N8 125.03(12) . .
C4 C3 N8 115.67(13) . .
C5 C4 C3 118.29(13) . .
C5 C4 H4 120.9 . .
C3 C4 H4 120.9 . .
N7 C5 C4 123.62(13) . .
N7 C5 H5 118.2 . .
C4 C5 H5 118.2 . .

loop_
_geom_bond_atom_site_label_1
_geom_bond_atom_site_label_2
_geom_bond_distance
_geom_bond_site_symmetry_2
Mn1 N1 2.2156(11) 2_566
Mn1 N1 2.2172(11) .
Mn1 N11 2.2369(12) .
Mn1 N4 2.2400(12) .
Mn1 N5 2.2450(12) .
Mn1 N7 2.2701(12) .
N1 N2 1.2041(16) .
N1 Mn1 2.2156(11) 2_566
N2 N3 1.1497(17) .
N5 N6 1.1754(15) .
N6 N4 1.1794(15) 2_556
N4 N6 1.1795(15) 2_556
N11 C6 1.3384(18) .
N11 C10 1.3403(18) .
N12 N13 1.2536(17) .
N12 C8 1.4113(18) .
N13 N14 1.1181(17) .
N7 C5 1.3379(18) .
N7 C1 1.3411(17) .
N8 N9 1.2465(17) .
N8 C3 1.4139(18) .
N9 N10 1.1243(17) .
C10 C9 1.381(2) .
C10 H10 0.9300 .
C9 C8 1.388(2) .
C9 H9 0.9300 .
C8 C7 1.3892(19) .
C7 C6 1.377(2) .
C7 H7 0.9300 .
C6 H6 0.9300 .
C1 C2 1.3791(19) .
C1 H1 0.9300 .
C2 C3 1.386(2) .
C2 H2 0.9300 .
C3 C4 1.3882(19) .
C4 C5 1.378(2) .
C4 H4 0.9300 .
C5 H5 0.9300 .

loop_
_geom_torsion_atom_site_label_1
_geom_torsion_atom_site_label_2
_geom_torsion_atom_site_label_3
_geom_torsion_atom_site_label_4
_geom_torsion
C6 N11 C10 C9 0.3(2)
N11 C10 C9 C8 0.1(2)
C10 C9 C8 C7 -0.4(2)
C10 C9 C8 N12 -179.58(13)
N13 N12 C8 C9 0.5(2)
N13 N12 C8 C7 -178.72(13)
C9 C8 C7 C6 0.3(2)
N12 C8 C7 C6 179.57(13)
C10 N11 C6 C7 -0.4(2)
C8 C7 C6 N11 0.1(2)
C5 N7 C1 C2 -1.1(2)
N7 C1 C2 C3 0.7(2)
C1 C2 C3 C4 -0.1(2)
C1 C2 C3 N8 -179.81(13)
N9 N8 C3 C2 0.0(2)
N9 N8 C3 C4 -179.67(12)
C2 C3 C4 C5 0.0(2)
N8 C3 C4 C5 179.69(13)
C1 N7 C5 C4 1.0(2)
C3 C4 C5 N7 -0.4(2)
